data_2241311
loop_
_publ_author_name
'Anitha, B. R.'
'Gunaseelan, A. Thomas'
'Vinduvahini, M.'
'Kavitha, H. D.'
'Devarajegowda, H. C.'

_publ_section_title
;
 Crystal structure of (7-fluoro-2-oxo-2<i>H</i>-chromen-4-yl)methyl
 morpholine-4-carbodithioate
;
_journal_coeditor_code HB7537
_journal_issue 12
_journal_name_full 'Acta Crystallographica Section E'
_journal_page_first o928
_journal_page_last o929
_journal_paper_doi 10.1107/S2056989015021179
_journal_volume 71
_journal_year 2015
_chemical_formula_iupac 'C15 H14 F N O3 S2'
_chemical_formula_moiety 'C15 H14 F N O3 S2'
_chemical_formula_sum 'C15 H14 F N O3 S2'
_chemical_formula_weight 339.39
_chemical_melting_point 413
_chemical_name_systematic
;
(7-Fluoro-2-oxo-2<i>H</i>-chromen-4-yl)methyl morpholine-4-carbodithioate
;
_space_group_crystal_system triclinic
_space_group_IT_number 2
_space_group_name_Hall '-P 1'
_space_group_name_H-M_alt 'P -1'
_symmetry_space_group_name_Hall '-P 1'
_symmetry_space_group_name_H-M 'P -1'
_atom_sites_solution_hydrogens geom
_audit_creation_method SHELXL-2014/7
_cell_angle_alpha 74.779(2)
_cell_angle_beta 87.653(2)
_cell_angle_gamma 74.241(2)
_cell_formula_units_Z 2
_cell_length_a 7.0285(3)
_cell_length_b 7.8845(3)
_cell_length_c 14.8151(6)
_cell_measurement_reflns_used 2683
_cell_measurement_temperature 296(2)
_cell_measurement_theta_max 24.991
_cell_measurement_theta_min 1.425
_cell_volume 762.01(5)
_computing_cell_refinement
;
SAINT (Bruker, 2001)
;
_computing_data_collection
;
SMART (Bruker, 2001)
;
_computing_data_reduction
;
SAINT (Bruker, 2001)
;
_computing_molecular_graphics
;
ORTEP-3 for Windows (Farrugia, 2012)
;
_computing_publication_material
;
SHELXL2014 (Sheldrick, 2015)
;
_computing_structure_refinement
;
SHELXL2014 (Sheldrick, 2015)
;
_computing_structure_solution
;
SHELXS97 (Sheldrick, 2008)
;
_diffrn_ambient_temperature 296(2)
_diffrn_measured_fraction_theta_full 0.998
_diffrn_measured_fraction_theta_max 0.998
_diffrn_measurement_device_type 'Bruker SMART CCD'
_diffrn_measurement_method '\w and \f scans'
_diffrn_radiation_monochromator graphite
_diffrn_radiation_source 'fine-focus sealed tube'
_diffrn_radiation_type MoK\a
_diffrn_radiation_wavelength 0.71073
_diffrn_reflns_av_R_equivalents 0.1708
_diffrn_reflns_limit_h_max 8
_diffrn_reflns_limit_h_min -8
_diffrn_reflns_limit_k_max 8
_diffrn_reflns_limit_k_min -9
_diffrn_reflns_limit_l_max 17
_diffrn_reflns_limit_l_min -17
_diffrn_reflns_number 10293
_diffrn_reflns_theta_full 24.991
_diffrn_reflns_theta_max 24.991
_diffrn_reflns_theta_min 1.425
_exptl_absorpt_coefficient_mu 0.371
_exptl_absorpt_correction_T_max 1.0000
_exptl_absorpt_correction_T_min 0.7700
_exptl_absorpt_correction_type multi-scan
_exptl_absorpt_process_details
;
(SADABS; Sheldrick, 2007)
;
_exptl_crystal_colour colourless
_exptl_crystal_density_diffrn 1.479
_exptl_crystal_description Plate
_exptl_crystal_F_000 352
_exptl_crystal_size_max 0.24
_exptl_crystal_size_mid 0.20
_exptl_crystal_size_min 0.12
_refine_diff_density_max 0.869
_refine_diff_density_min -1.147
_refine_ls_extinction_method none
_refine_ls_goodness_of_fit_ref 1.093
_refine_ls_hydrogen_treatment constr
_refine_ls_matrix_type full
_refine_ls_number_parameters 199
_refine_ls_number_reflns 2683
_refine_ls_number_restraints 0
_refine_ls_restrained_S_all 1.093
_refine_ls_R_factor_all 0.2574
_refine_ls_R_factor_gt 0.0479
_refine_ls_shift/su_max 0.001
_refine_ls_shift/su_mean 0.000
_refine_ls_structure_factor_coef Fsqd
_refine_ls_weighting_details 'w=1/[\s^2^(Fo^2^)+(0.0425P)^2^] where P=(Fo^2^+2Fc^2^)/3'
_refine_ls_weighting_scheme calc
_refine_ls_wR_factor_gt 0.0989
_refine_ls_wR_factor_ref 0.1263
_reflns_number_gt 1352
_reflns_number_total 2683
_reflns_threshold_expression 'I > 2\s(I)'
_cod_data_source_file hb7537sup1.cif
_cod_data_source_block I
_cod_database_code 2241311
_shelx_space_group_comment
;
The symmetry employed for this shelxl refinement is uniquely defined
by the following loop, which should always be used as a source of
symmetry information in preference to the above space-group names.
They are only intended as comments.
;

loop_
_space_group_symop_operation_xyz
'x, y, z'
'-x, -y, -z'

loop_
_atom_site_type_symbol
_atom_site_label
_atom_site_fract_x
_atom_site_fract_y
_atom_site_fract_z
_atom_site_U_iso_or_equiv
_atom_site_adp_type
_atom_site_calc_flag
_atom_site_occupancy
F F1 0.9653(3) 0.2708(3) 0.50738(15) 0.0859(8) Uani d 1
S S2 0.29218(11) 0.78840(9) 0.14758(6) 0.0461(3) Uani d 1
S S3 -0.06235(10) 0.70598(9) 0.07735(7) 0.0518(3) Uani d 1
O O4 0.4232(3) 0.1520(2) 0.38952(16) 0.0527(7) Uani d 1
O O5 0.1885(3) 0.0795(2) 0.32697(18) 0.0719(9) Uani d 1
O O6 0.4365(3) 0.7772(3) -0.19559(19) 0.0646(8) Uani d 1
N N7 0.2427(3) 0.7703(3) -0.0227(2) 0.0398(8) Uani d 1
C C8 0.2533(5) 0.2013(4) 0.3352(3) 0.0501(11) Uani d 1
C C9 0.1673(4) 0.3931(3) 0.2956(2) 0.0439(10) Uani d 1
H H9 0.0452 0.4306 0.2640 0.053 Uiso calc 1
C C10 0.2554(4) 0.5204(3) 0.3023(2) 0.0388(9) Uani d 1
C C11 0.4419(4) 0.4640(3) 0.3540(2) 0.0391(9) Uani d 1
C C12 0.5198(4) 0.2788(3) 0.3958(2) 0.0428(9) Uani d 1
C C13 0.5487(5) 0.5827(4) 0.3661(2) 0.0506(10) Uani d 1
H H13 0.4997 0.7074 0.3394 0.061 Uiso calc 1
C C14 0.7248(5) 0.5187(4) 0.4167(3) 0.0581(11) Uani d 1
H H14 0.7959 0.5983 0.4237 0.070 Uiso calc 1
C C15 0.7935(5) 0.3342(5) 0.4566(3) 0.0576(11) Uani d 1
C C16 0.6958(4) 0.2118(4) 0.4476(2) 0.0540(11) Uani d 1
H H16 0.7458 0.0876 0.4754 0.065 Uiso calc 1
C C17 0.1662(4) 0.7184(3) 0.2536(2) 0.0455(10) Uani d 1
H H17A 0.1744 0.7928 0.2953 0.055 Uiso calc 1
H H17B 0.0276 0.7377 0.2387 0.055 Uiso calc 1
C C18 0.1546(4) 0.7529(3) 0.0590(2) 0.0358(9) Uani d 1
C C19 0.1388(5) 0.7751(4) -0.1081(3) 0.0513(11) Uani d 1
H H19A 0.0697 0.9005 -0.1387 0.062 Uiso calc 1
H H19B 0.0410 0.7068 -0.0910 0.062 Uiso calc 1
C C20 0.2771(5) 0.6969(4) -0.1743(3) 0.0647(12) Uani d 1
H H20A 0.3295 0.5666 -0.1473 0.078 Uiso calc 1
H H20B 0.2047 0.7139 -0.2318 0.078 Uiso calc 1
C C21 0.5445(4) 0.7488(4) -0.1116(3) 0.0568(11) Uani d 1
H H21A 0.6569 0.7993 -0.1262 0.068 Uiso calc 1
H H21B 0.5948 0.6187 -0.0837 0.068 Uiso calc 1
C C22 0.4230(4) 0.8337(4) -0.0435(3) 0.0468(10) Uani d 1
H H22A 0.3857 0.9654 -0.0683 0.056 Uiso calc 1
H H22B 0.5005 0.8042 0.0140 0.056 Uiso calc 1

loop_
_atom_site_aniso_label
_atom_site_aniso_U_11
_atom_site_aniso_U_22
_atom_site_aniso_U_33
_atom_site_aniso_U_12
_atom_site_aniso_U_13
_atom_site_aniso_U_23
F1 0.0668(14) 0.1122(16) 0.077(2) -0.0272(13) -0.0263(14) -0.0140(14)
S2 0.0509(5) 0.0439(4) 0.0471(9) -0.0193(4) -0.0053(5) -0.0104(4)
S3 0.0364(5) 0.0581(5) 0.0627(9) -0.0154(4) -0.0008(5) -0.0158(5)
O4 0.0643(14) 0.0439(11) 0.049(2) -0.0201(11) -0.0109(13) -0.0038(11)
O5 0.0950(19) 0.0548(12) 0.077(2) -0.0418(14) -0.0197(16) -0.0102(12)
O6 0.0576(16) 0.1042(16) 0.047(2) -0.0387(13) 0.0110(14) -0.0294(15)
N7 0.0360(15) 0.0413(13) 0.047(3) -0.0110(11) -0.0068(14) -0.0177(14)
C8 0.063(2) 0.0512(18) 0.043(3) -0.0255(18) 0.0008(19) -0.0129(17)
C9 0.0493(18) 0.0480(16) 0.037(3) -0.0183(14) -0.0009(17) -0.0094(15)
C10 0.0443(17) 0.0392(14) 0.034(3) -0.0112(13) 0.0029(16) -0.0113(14)
C11 0.0480(18) 0.0463(16) 0.027(3) -0.0158(14) 0.0042(17) -0.0140(15)
C12 0.0501(19) 0.0433(16) 0.038(3) -0.0154(15) 0.0008(17) -0.0130(15)
C13 0.059(2) 0.0541(17) 0.044(3) -0.0217(16) 0.0030(19) -0.0158(17)
C14 0.060(2) 0.076(2) 0.054(3) -0.0350(19) -0.001(2) -0.025(2)
C15 0.048(2) 0.081(2) 0.046(3) -0.0198(19) -0.006(2) -0.019(2)
C16 0.054(2) 0.0603(19) 0.041(3) -0.0108(17) -0.001(2) -0.0068(18)
C17 0.0507(19) 0.0425(14) 0.047(3) -0.0081(14) -0.0015(18) -0.0221(15)
C18 0.0373(16) 0.0292(12) 0.040(3) -0.0037(12) -0.0061(16) -0.0115(14)
C19 0.0430(19) 0.0588(18) 0.057(3) -0.0119(16) -0.0049(19) -0.0240(18)
C20 0.055(2) 0.087(2) 0.067(4) -0.030(2) 0.001(2) -0.036(2)
C21 0.0397(19) 0.0622(19) 0.074(4) -0.0163(16) 0.000(2) -0.024(2)
C22 0.0393(17) 0.0498(16) 0.058(3) -0.0168(14) -0.0002(18) -0.0195(17)

loop_
_atom_type_symbol
_atom_type_description
_atom_type_scat_dispersion_real
_atom_type_scat_dispersion_imag
_atom_type_scat_source
C C 0.0033 0.0016 'International Tables Vol C Tables 4.2.6.8 and 6.1.1.4'
H H 0.0000 0.0000 'International Tables Vol C Tables 4.2.6.8 and 6.1.1.4'
N N 0.0061 0.0033 'International Tables Vol C Tables 4.2.6.8 and 6.1.1.4'
O O 0.0106 0.0060 'International Tables Vol C Tables 4.2.6.8 and 6.1.1.4'
F F 0.0171 0.0103 'International Tables Vol C Tables 4.2.6.8 and 6.1.1.4'
S S 0.1246 0.1234 'International Tables Vol C Tables 4.2.6.8 and 6.1.1.4'

loop_
_geom_angle_atom_site_label_1
_geom_angle_atom_site_label_2
_geom_angle_atom_site_label_3
_geom_angle
C18 S2 C17 104.01(14)
C8 O4 C12 121.2(2)
C20 O6 C21 108.9(3)
C18 N7 C19 121.1(2)
C18 N7 C22 124.6(3)
C19 N7 C22 112.4(3)
O5 C8 O4 116.7(3)
O5 C8 C9 126.3(3)
O4 C8 C9 117.0(3)
C10 C9 C8 122.8(3)
C10 C9 H9 118.6
C8 C9 H9 118.6
C9 C10 C11 119.0(3)
C9 C10 C17 120.7(3)
C11 C10 C17 120.3(2)
C12 C11 C13 117.5(3)
C12 C11 C10 117.9(2)
C13 C11 C10 124.6(3)
O4 C12 C16 116.1(2)
O4 C12 C11 121.7(3)
C16 C12 C11 122.1(3)
C14 C13 C11 121.2(3)
C14 C13 H13 119.4
C11 C13 H13 119.4
C15 C14 C13 118.5(3)
C15 C14 H14 120.7
C13 C14 H14 120.7
F1 C15 C16 118.2(3)
F1 C15 C14 118.8(3)
C16 C15 C14 123.0(3)
C15 C16 C12 117.6(3)
C15 C16 H16 121.2
C12 C16 H16 121.2
C10 C17 S2 111.30(19)
C10 C17 H17A 109.4
S2 C17 H17A 109.4
C10 C17 H17B 109.4
S2 C17 H17B 109.4
H17A C17 H17B 108.0
N7 C18 S3 124.0(3)
N7 C18 S2 113.0(2)
S3 C18 S2 123.0(2)
N7 C19 C20 111.8(3)
N7 C19 H19A 109.2
C20 C19 H19A 109.2
N7 C19 H19B 109.2
C20 C19 H19B 109.2
H19A C19 H19B 107.9
O6 C20 C19 112.9(3)
O6 C20 H20A 109.0
C19 C20 H20A 109.0
O6 C20 H20B 109.0
C19 C20 H20B 109.0
H20A C20 H20B 107.8
O6 C21 C22 112.4(3)
O6 C21 H21A 109.1
C22 C21 H21A 109.1
O6 C21 H21B 109.1
C22 C21 H21B 109.1
H21A C21 H21B 107.9
C21 C22 N7 111.6(2)
C21 C22 H22A 109.3
N7 C22 H22A 109.3
C21 C22 H22B 109.3
N7 C22 H22B 109.3
H22A C22 H22B 108.0

loop_
_geom_bond_atom_site_label_1
_geom_bond_atom_site_label_2
_geom_bond_distance
F1 C15 1.350(3)
S2 C18 1.783(3)
S2 C17 1.804(3)
S3 C18 1.660(3)
O4 C8 1.374(3)
O4 C12 1.375(3)
O5 C8 1.203(3)
O6 C20 1.417(3)
O6 C21 1.419(4)
N7 C18 1.329(4)
N7 C19 1.473(4)
N7 C22 1.478(3)
C8 C9 1.437(4)
C9 C10 1.340(3)
C9 H9 0.9300
C10 C11 1.446(4)
C10 C17 1.504(3)
C11 C12 1.390(3)
C11 C13 1.398(4)
C12 C16 1.382(4)
C13 C14 1.373(4)
C13 H13 0.9300
C14 C15 1.374(4)
C14 H14 0.9300
C15 C16 1.362(4)
C16 H16 0.9300
C17 H17A 0.9700
C17 H17B 0.9700
C19 C20 1.484(4)
C19 H19A 0.9700
C19 H19B 0.9700
C20 H20A 0.9700
C20 H20B 0.9700
C21 C22 1.472(4)
C21 H21A 0.9700
C21 H21B 0.9700
C22 H22A 0.9700
C22 H22B 0.9700

loop_
_geom_hbond_atom_site_label_D
_geom_hbond_atom_site_label_H
_geom_hbond_atom_site_label_A
_geom_hbond_site_symmetry_A
_geom_hbond_distance_DH
_geom_hbond_distance_HA
_geom_hbond_distance_DA
_geom_hbond_angle_DHA
_geom_hbond_publ_flag
C14 H14 F1 2_766 0.93 2.56 3.451(3) 161 yes
C17 H17A O5 1_565 0.97 2.45 3.346(3) 153 yes

loop_
_geom_torsion_atom_site_label_1
_geom_torsion_atom_site_label_2
_geom_torsion_atom_site_label_3
_geom_torsion_atom_site_label_4
_geom_torsion
C12 O4 C8 O5 173.5(3)
C12 O4 C8 C9 -8.1(5)
O5 C8 C9 C10 -175.2(3)
O4 C8 C9 C10 6.6(5)
C8 C9 C10 C11 -2.1(5)
C8 C9 C10 C17 175.5(3)
C9 C10 C11 C12 -0.9(5)
C17 C10 C11 C12 -178.5(3)
C9 C10 C11 C13 179.9(3)
C17 C10 C11 C13 2.3(6)
C8 O4 C12 C16 -176.0(3)
C8 O4 C12 C11 5.4(5)
C13 C11 C12 O4 178.5(3)
C10 C11 C12 O4 -0.7(5)
C13 C11 C12 C16 0.1(5)
C10 C11 C12 C16 -179.2(3)
C12 C11 C13 C14 0.5(5)
C10 C11 C13 C14 179.7(3)
C11 C13 C14 C15 -0.9(6)
C13 C14 C15 F1 -179.1(3)
C13 C14 C15 C16 0.6(6)
F1 C15 C16 C12 179.7(3)
C14 C15 C16 C12 0.0(6)
O4 C12 C16 C15 -178.9(3)
C11 C12 C16 C15 -0.3(5)
C9 C10 C17 S2 -101.8(3)
C11 C10 C17 S2 75.8(4)
C18 S2 C17 C10 92.2(2)
C19 N7 C18 S3 9.0(3)
C22 N7 C18 S3 172.21(18)
C19 N7 C18 S2 -170.17(18)
C22 N7 C18 S2 -7.0(3)
C17 S2 C18 N7 -170.21(18)
C17 S2 C18 S3 10.60(18)
C18 N7 C19 C20 -149.2(3)
C22 N7 C19 C20 45.7(3)
C21 O6 C20 C19 59.9(4)
N7 C19 C20 O6 -53.0(4)
C20 O6 C21 C22 -61.1(3)
O6 C21 C22 N7 55.4(4)
C18 N7 C22 C21 148.5(3)
C19 N7 C22 C21 -47.0(3)

_cod_database_fobs_code 2241311
